data_7035936
loop_
_publ_author_name
'Zhang, Zhenyu'
'Zhang, Zuolun'
'Ye, Kaiqi'
'Zhang, Jingying'
'Zhang, Hongyu'
'Wang, Yue'

_publ_section_title
;
 Diboron complexes with bis-spiro structures as high-performance blue
 emitters for OLEDs.
;
_journal_issue 32
_journal_name_full 'Dalton transactions (Cambridge, England : 2003)'
_journal_page_first 14436
_journal_page_last 14443
_journal_paper_doi 10.1039/c5dt02093j
_journal_volume 44
_journal_year 2015
_chemical_formula_sum 'C50 H34 B2 N4 O2'
_chemical_formula_weight 744.43
_chemical_name_common dibm
_chemical_name_systematic
; 
 ? 
;
_space_group_IT_number 15
_symmetry_cell_setting monoclinic
_symmetry_space_group_name_Hall '-C 2yc'
_symmetry_space_group_name_H-M 'C 1 2/c 1'
_atom_sites_solution_hydrogens geom
_atom_sites_solution_primary direct
_atom_sites_solution_secondary difmap
_audit_creation_method SHELXL-97
_audit_update_record
;
2015-05-22 deposited with the CCDC.
2015-07-08 downloaded from the CCDC.
;
_cell_angle_alpha 90.00
_cell_angle_beta 110.48(3)
_cell_angle_gamma 90.00
_cell_formula_units_Z 4
_cell_length_a 23.440(5)
_cell_length_b 9.4816(19)
_cell_length_c 18.355(4)
_cell_measurement_temperature 293(2)
_cell_volume 3821.5(16)
_computing_structure_refinement 'SHELXL-97 (Sheldrick, 1997)'
_computing_structure_solution 'SHELXS-97 (Sheldrick, 1990)'
_diffrn_ambient_temperature 293(2)
_diffrn_measured_fraction_theta_full 0.990
_diffrn_measured_fraction_theta_max 0.990
_diffrn_measurement_device_type 'Rigaku RAXIS-RAPID'
_diffrn_measurement_method '\w scans'
_diffrn_radiation_monochromator graphite
_diffrn_radiation_source 'fine-focus sealed tube'
_diffrn_radiation_type MoK\a
_diffrn_radiation_wavelength 0.71073
_diffrn_reflns_av_R_equivalents 0.0447
_diffrn_reflns_av_sigmaI/netI 0.0420
_diffrn_reflns_limit_h_max 28
_diffrn_reflns_limit_h_min -30
_diffrn_reflns_limit_k_max 12
_diffrn_reflns_limit_k_min -12
_diffrn_reflns_limit_l_max 23
_diffrn_reflns_limit_l_min -21
_diffrn_reflns_number 17271
_diffrn_reflns_theta_full 27.48
_diffrn_reflns_theta_max 27.48
_diffrn_reflns_theta_min 3.09
_exptl_absorpt_coefficient_mu 0.079
_exptl_crystal_colour colorless
_exptl_crystal_density_diffrn 1.294
_exptl_crystal_density_method 'not measured'
_exptl_crystal_description block
_exptl_crystal_F_000 1552
_exptl_crystal_size_max 0.598
_exptl_crystal_size_mid 0.433
_exptl_crystal_size_min 0.425
_refine_diff_density_max 0.213
_refine_diff_density_min -0.157
_refine_diff_density_rms 0.043
_refine_ls_extinction_method none
_refine_ls_goodness_of_fit_ref 0.990
_refine_ls_hydrogen_treatment mixed
_refine_ls_matrix_type full
_refine_ls_number_parameters 330
_refine_ls_number_reflns 4341
_refine_ls_number_restraints 0
_refine_ls_restrained_S_all 0.990
_refine_ls_R_factor_all 0.0873
_refine_ls_R_factor_gt 0.0532
_refine_ls_shift/su_max 0.000
_refine_ls_shift/su_mean 0.000
_refine_ls_structure_factor_coef Fsqd
_refine_ls_weighting_details 'calc w=1/[\s^2^(Fo^2^)+(0.1056P)^2^+0.0000P] where P=(Fo^2^+2Fc^2^)/3'
_refine_ls_weighting_scheme calc
_refine_ls_wR_factor_gt 0.1445
_refine_ls_wR_factor_ref 0.1722
_reflns_number_gt 2670
_reflns_number_total 4341
_reflns_threshold_expression >2sigma(I)
_cod_data_source_file c5dt02093j2.cif
_cod_data_source_block z1
_cod_depositor_comments 'Adding full bibliography for 7035935--7035936.cif.'
_cod_original_cell_volume 3821.6(13)
_cod_original_sg_symbol_H-M C2/c
_cod_database_code 7035936

loop_
_symmetry_equiv_pos_as_xyz
'x, y, z'
'-x, y, -z+1/2'
'x+1/2, y+1/2, z'
'-x+1/2, y+1/2, -z+1/2'
'-x, -y, -z'
'x, -y, z-1/2'
'-x+1/2, -y+1/2, -z'
'x+1/2, -y+1/2, z-1/2'

loop_
_atom_site_label
_atom_site_type_symbol
_atom_site_fract_x
_atom_site_fract_y
_atom_site_fract_z
_atom_site_U_iso_or_equiv
_atom_site_adp_type
_atom_site_occupancy
_atom_site_symmetry_multiplicity
_atom_site_calc_flag
O1 O 0.09641(6) 1.11227(14) 0.11781(7) 0.0573(4) Uani 1 1 d
N1 N 0.07173(6) 0.86880(16) 0.14290(8) 0.0450(4) Uani 1 1 d
C14 C 0.15396(7) 0.99410(19) 0.23817(9) 0.0416(4) Uani 1 1 d
C13 C 0.11485(8) 0.87234(19) 0.21229(10) 0.0433(4) Uani 1 1 d
C19 C 0.14052(8) 1.11148(18) 0.18566(9) 0.0417(4) Uani 1 1 d
C20 C 0.06172(8) 0.9427(2) 0.00219(10) 0.0472(4) Uani 1 1 d
N2 N 0.11737(8) 0.74745(17) 0.25045(9) 0.0529(4) Uani 1 1 d
C21 C 0.01570(8) 0.95506(19) -0.07049(9) 0.0435(4) Uani 1 1 d
C18 C 0.17649(9) 1.2323(2) 0.20837(11) 0.0504(5) Uani 1 1 d
C15 C 0.20359(9) 1.0029(2) 0.30666(11) 0.0541(5) Uani 1 1 d
C7 C 0.14853(9) 0.7098(2) 0.33053(12) 0.0573(5) Uani 1 1 d
C22 C 0.02891(10) 0.9104(2) -0.13614(11) 0.0547(5) Uani 1 1 d
C23 C 0.08417(11) 0.8535(3) -0.13060(14) 0.0650(6) Uani 1 1 d
C17 C 0.22471(9) 1.2370(2) 0.27818(12) 0.0588(5) Uani 1 1 d
C1 C 0.04487(9) 0.7349(2) 0.13245(11) 0.0530(5) Uani 1 1 d
B1 B 0.05242(9) 0.9934(2) 0.08073(11) 0.0454(5) Uani 1 1 d
C12 C 0.13075(10) 0.7698(3) 0.38738(12) 0.0627(6) Uani 1 1 d
C6 C 0.07288(10) 0.6586(2) 0.19846(12) 0.0561(5) Uani 1 1 d
C16 C 0.23920(10) 1.1215(3) 0.32679(12) 0.0628(6) Uani 1 1 d
C24 C 0.12898(12) 0.8399(3) -0.05856(16) 0.0737(7) Uani 1 1 d
C2 C -0.00148(11) 0.6765(3) 0.06979(15) 0.0665(6) Uani 1 1 d
C8 C 0.19143(12) 0.6041(3) 0.34735(17) 0.0809(8) Uani 1 1 d
C3 C -0.01740(13) 0.5391(3) 0.07856(18) 0.0790(8) Uani 1 1 d
C25 C 0.11785(10) 0.8850(3) 0.00594(13) 0.0650(6) Uani 1 1 d
C4 C 0.01258(15) 0.4624(3) 0.1466(2) 0.0898(9) Uani 1 1 d
C5 C 0.05837(13) 0.5201(3) 0.20866(18) 0.0773(7) Uani 1 1 d
C11 C 0.15665(13) 0.7225(4) 0.46334(14) 0.0840(8) Uani 1 1 d
C10 C 0.19783(15) 0.6157(4) 0.48010(18) 0.0985(11) Uani 1 1 d
C9 C 0.21577(15) 0.5570(4) 0.4232(2) 0.1031(11) Uani 1 1 d
H1 H 0.1657(8) 1.314(2) 0.1752(11) 0.052(5) Uiso 1 1 d
H2 H -0.0008(10) 0.921(2) -0.1823(13) 0.067(7) Uiso 1 1 d
H3 H -0.0493(9) 0.500(2) 0.0356(12) 0.062(6) Uiso 1 1 d
H4 H 0.2134(9) 0.929(2) 0.3428(12) 0.064(6) Uiso 1 1 d
H5 H 0.2745(11) 1.120(3) 0.3846(14) 0.085(7) Uiso 1 1 d
H6 H 0.2521(9) 1.326(2) 0.2939(11) 0.060(6) Uiso 1 1 d
H7 H 0.1508(10) 0.879(2) 0.0628(14) 0.073(7) Uiso 1 1 d
H8 H 0.1699(13) 0.798(3) -0.0469(15) 0.101(9) Uiso 1 1 d
H9 H -0.0026(10) 0.373(3) 0.1477(13) 0.077(7) Uiso 1 1 d
H10 H -0.0209(11) 0.739(3) 0.0345(14) 0.079(8) Uiso 1 1 d
H11 H 0.0919(14) 0.826(3) -0.1697(17) 0.111(10) Uiso 1 1 d
H12 H 0.0976(10) 0.841(3) 0.3720(13) 0.072(7) Uiso 1 1 d
H13 H 0.2040(11) 0.562(3) 0.3006(14) 0.084(7) Uiso 1 1 d
H14 H 0.0822(11) 0.475(3) 0.2608(15) 0.090(8) Uiso 1 1 d
H15 H 0.2429(16) 0.481(4) 0.4251(18) 0.129(12) Uiso 1 1 d
H16 H 0.2181(17) 0.578(4) 0.535(2) 0.155(14) Uiso 1 1 d
H18 H 0.1390(13) 0.767(3) 0.4963(16) 0.095(9) Uiso 1 1 d

loop_
_atom_site_aniso_label
_atom_site_aniso_U_11
_atom_site_aniso_U_22
_atom_site_aniso_U_33
_atom_site_aniso_U_23
_atom_site_aniso_U_13
_atom_site_aniso_U_12
O1 0.0643(8) 0.0478(9) 0.0468(8) 0.0110(6) 0.0034(6) -0.0151(6)
N1 0.0539(8) 0.0402(9) 0.0386(8) 0.0022(6) 0.0134(7) -0.0080(7)
C14 0.0435(8) 0.0415(10) 0.0393(9) -0.0010(7) 0.0138(7) 0.0001(7)
C13 0.0521(9) 0.0382(10) 0.0413(9) 0.0054(7) 0.0183(8) 0.0017(7)
C19 0.0468(9) 0.0433(10) 0.0337(8) -0.0004(7) 0.0125(7) -0.0041(7)
C20 0.0509(9) 0.0485(11) 0.0438(10) 0.0016(8) 0.0187(8) -0.0046(8)
N2 0.0654(9) 0.0417(10) 0.0520(9) 0.0098(7) 0.0211(8) 0.0014(7)
C21 0.0573(10) 0.0398(10) 0.0355(9) -0.0006(7) 0.0190(7) -0.0084(8)
C18 0.0581(10) 0.0427(11) 0.0495(11) 0.0005(8) 0.0176(9) -0.0095(8)
C15 0.0528(10) 0.0603(14) 0.0432(10) 0.0095(9) 0.0093(8) -0.0004(9)
C7 0.0590(11) 0.0509(12) 0.0611(12) 0.0236(9) 0.0200(10) 0.0069(9)
C22 0.0724(13) 0.0573(13) 0.0399(11) -0.0049(8) 0.0265(10) -0.0115(10)
C23 0.0867(16) 0.0643(15) 0.0619(14) -0.0097(10) 0.0483(13) -0.0110(12)
C17 0.0616(11) 0.0585(14) 0.0529(12) -0.0084(9) 0.0160(10) -0.0165(10)
C1 0.0665(11) 0.0425(11) 0.0544(11) -0.0061(8) 0.0266(10) -0.0109(9)
B1 0.0535(11) 0.0451(12) 0.0331(9) 0.0025(8) 0.0095(8) -0.0077(9)
C12 0.0650(12) 0.0722(16) 0.0499(12) 0.0115(10) 0.0188(10) 0.0069(11)
C6 0.0735(12) 0.0387(11) 0.0640(12) 0.0004(9) 0.0340(10) -0.0050(9)
C16 0.0581(11) 0.0713(16) 0.0494(12) -0.0006(10) 0.0070(9) -0.0119(10)
C24 0.0700(14) 0.0782(18) 0.0870(18) 0.0013(13) 0.0451(14) 0.0060(12)
C2 0.0758(14) 0.0574(15) 0.0685(15) -0.0164(11) 0.0281(12) -0.0213(12)
C8 0.0820(16) 0.0672(17) 0.0923(19) 0.0285(14) 0.0287(14) 0.0264(13)
C3 0.0902(17) 0.0599(16) 0.0929(19) -0.0283(14) 0.0398(15) -0.0311(14)
C25 0.0568(12) 0.0788(17) 0.0617(13) 0.0059(11) 0.0236(11) 0.0050(11)
C4 0.116(2) 0.0441(15) 0.124(2) -0.0102(15) 0.060(2) -0.0244(15)
C5 0.0957(18) 0.0425(13) 0.099(2) 0.0075(12) 0.0407(16) -0.0087(12)
C11 0.0844(17) 0.109(2) 0.0541(14) 0.0191(14) 0.0185(13) -0.0035(16)
C10 0.099(2) 0.114(3) 0.0628(17) 0.0414(17) 0.0037(15) -0.0069(18)
C9 0.092(2) 0.088(2) 0.115(3) 0.049(2) 0.0179(18) 0.0330(18)

loop_
_atom_type_symbol
_atom_type_description
_atom_type_scat_dispersion_real
_atom_type_scat_dispersion_imag
_atom_type_scat_source
C C 0.0033 0.0016 'International Tables Vol C Tables 4.2.6.8 and 6.1.1.4'
H H 0.0000 0.0000 'International Tables Vol C Tables 4.2.6.8 and 6.1.1.4'
B B 0.0013 0.0007 'International Tables Vol C Tables 4.2.6.8 and 6.1.1.4'
N N 0.0061 0.0033 'International Tables Vol C Tables 4.2.6.8 and 6.1.1.4'
O O 0.0106 0.0060 'International Tables Vol C Tables 4.2.6.8 and 6.1.1.4'

loop_
_geom_angle_atom_site_label_1
_geom_angle_atom_site_label_2
_geom_angle_atom_site_label_3
_geom_angle
_geom_angle_site_symmetry_3
C19 O1 B1 127.42(14) .
C13 N1 C1 108.11(15) .
C13 N1 B1 126.97(14) .
C1 N1 B1 124.92(15) .
C15 C14 C19 118.73(17) .
C15 C14 C13 125.50(17) .
C19 C14 C13 115.71(15) .
N1 C13 N2 110.71(16) .
N1 C13 C14 121.33(15) .
N2 C13 C14 127.90(16) .
O1 C19 C18 118.15(16) .
O1 C19 C14 123.91(15) .
C18 C19 C14 117.94(16) .
C21 C20 C25 118.49(17) .
C21 C20 B1 122.04(16) .
C25 C20 B1 119.47(17) .
C13 N2 C6 106.28(16) .
C13 N2 C7 130.83(17) .
C6 N2 C7 122.07(16) .
C20 C21 C22 117.64(17) .
C20 C21 B1 122.54(15) 5_575
C22 C21 B1 119.65(16) 5_575
C17 C18 C19 121.05(19) .
C16 C15 C14 122.20(19) .
C12 C7 C8 121.5(2) .
C12 C7 N2 119.51(18) .
C8 C7 N2 118.7(2) .
C23 C22 C21 122.5(2) .
C22 C23 C24 119.4(2) .
C16 C17 C18 120.77(19) .
C6 C1 C2 121.1(2) .
C6 C1 N1 107.79(17) .
C2 C1 N1 131.1(2) .
O1 B1 N1 104.54(14) .
O1 B1 C20 109.93(14) .
N1 B1 C20 109.08(16) .
O1 B1 C21 108.42(16) 5_575
N1 B1 C21 109.19(14) 5_575
C20 B1 C21 115.15(15) 5_575
C7 C12 C11 119.2(2) .
C1 C6 C5 123.9(2) .
C1 C6 N2 107.09(17) .
C5 C6 N2 129.0(2) .
C15 C16 C17 119.21(19) .
C25 C24 C23 119.3(2) .
C3 C2 C1 116.4(3) .
C7 C8 C9 118.2(3) .
C2 C3 C4 121.4(3) .
C24 C25 C20 122.6(2) .
C5 C4 C3 122.2(3) .
C4 C5 C6 115.0(3) .
C10 C11 C12 119.7(3) .
C11 C10 C9 120.9(3) .
C10 C9 C8 120.5(3) .

loop_
_geom_bond_atom_site_label_1
_geom_bond_atom_site_label_2
_geom_bond_distance
_geom_bond_site_symmetry_2
O1 C19 1.311(2) .
O1 B1 1.518(2) .
N1 C13 1.321(2) .
N1 C1 1.400(2) .
N1 B1 1.594(2) .
C14 C15 1.385(3) .
C14 C19 1.433(2) .
C14 C13 1.447(2) .
C13 N2 1.366(2) .
C19 C18 1.397(3) .
C20 C21 1.396(2) .
C20 C25 1.404(3) .
C20 B1 1.605(3) .
N2 C6 1.418(3) .
N2 C7 1.439(2) .
C21 C22 1.410(2) .
C21 B1 1.617(3) 5_575
C18 C17 1.381(3) .
C15 C16 1.372(3) .
C7 C12 1.375(3) .
C7 C8 1.377(3) .
C22 C23 1.374(3) .
C23 C24 1.377(4) .
C17 C16 1.378(3) .
C1 C6 1.366(3) .
C1 C2 1.391(3) .
B1 C21 1.617(3) 5_575
C12 C11 1.386(3) .
C6 C5 1.386(3) .
C24 C25 1.367(3) .
C2 C3 1.380(4) .
C8 C9 1.382(4) .
C3 C4 1.403(4) .
C4 C5 1.376(4) .
C11 C10 1.357(5) .
C10 C9 1.372(5) .
